data_1513855
loop_
_publ_author_name
'Vantomme, Ghislaine'
'Hafezi, Nema'
'Lehn, Jean-Marie'

_publ_section_title
;
 A light-induced reversible phase separation and its coupling to a dynamic
 library of imines
;
_journal_issue 4
_journal_name_full 'Chemical Science'
_journal_page_first 1475
_journal_paper_doi 10.1039/c3sc53130a
_journal_volume 5
_journal_year 2014
_chemical_formula_moiety 'C52 H44 Ca2 N12 O6, 3(C2 H3 N), 2(H2 O)'
_chemical_formula_sum 'C58 H57 Ca2 N15 O8'
_chemical_formula_weight 1172.35
_chemical_name_systematic
;
 ?
;
_space_group_IT_number 2
_symmetry_cell_setting triclinic
_symmetry_space_group_name_Hall '-P 1'
_symmetry_space_group_name_H-M 'P -1'
_atom_sites_solution_hydrogens geom
_atom_sites_solution_primary direct
_atom_sites_solution_secondary difmap
_audit_creation_method SHELXL-97
_cell_angle_alpha 92.810(2)
_cell_angle_beta 107.021(2)
_cell_angle_gamma 114.714(2)
_cell_formula_units_Z 2
_cell_length_a 12.8935(13)
_cell_length_b 14.4392(14)
_cell_length_c 18.0468(18)
_cell_measurement_reflns_used 5782
_cell_measurement_temperature 173(2)
_cell_measurement_theta_max 27.89
_cell_measurement_theta_min 2.53
_cell_volume 2861.0(5)
_computing_cell_refinement 'Bruker SAINT'
_computing_data_collection 'Bruker APEX2'
_computing_data_reduction 'Bruker SAINT'
_computing_molecular_graphics 'Bruker SHELXTL'
_computing_publication_material 'Bruker SHELXTL'
_computing_structure_refinement 'SHELXL-97 (Sheldrick, 2008)'
_computing_structure_solution 'SHELXS-97 (Sheldrick, 2008)'
_diffrn_ambient_temperature 173(2)
_diffrn_measured_fraction_theta_full 0.991
_diffrn_measured_fraction_theta_max 0.953
_diffrn_measurement_device_type 'Bruker APEX-II CCD'
_diffrn_measurement_method '\f and \w scans'
_diffrn_radiation_monochromator graphite
_diffrn_radiation_source 'fine-focus sealed tube'
_diffrn_radiation_type MoK\a
_diffrn_radiation_wavelength 0.71073
_diffrn_reflns_av_R_equivalents 0.1661
_diffrn_reflns_av_sigmaI/netI 0.2662
_diffrn_reflns_limit_h_max 17
_diffrn_reflns_limit_h_min -17
_diffrn_reflns_limit_k_max 19
_diffrn_reflns_limit_k_min -19
_diffrn_reflns_limit_l_max 23
_diffrn_reflns_limit_l_min -23
_diffrn_reflns_number 45853
_diffrn_reflns_theta_full 25.00
_diffrn_reflns_theta_max 28.18
_diffrn_reflns_theta_min 1.58
_exptl_absorpt_coefficient_mu 0.268
_exptl_absorpt_correction_T_max 0.9685
_exptl_absorpt_correction_T_min 0.9287
_exptl_absorpt_correction_type multi-scan
_exptl_absorpt_process_details sadabs
_exptl_crystal_colour yellow
_exptl_crystal_density_diffrn 1.361
_exptl_crystal_density_method 'not measured'
_exptl_crystal_description plate
_exptl_crystal_F_000 1228
_exptl_crystal_size_max 0.28
_exptl_crystal_size_mid 0.22
_exptl_crystal_size_min 0.12
_refine_diff_density_max 0.642
_refine_diff_density_min -0.706
_refine_diff_density_rms 0.086
_refine_ls_extinction_method none
_refine_ls_goodness_of_fit_ref 1.041
_refine_ls_hydrogen_treatment constr
_refine_ls_matrix_type full
_refine_ls_number_parameters 751
_refine_ls_number_reflns 13395
_refine_ls_number_restraints 0
_refine_ls_restrained_S_all 1.041
_refine_ls_R_factor_all 0.2651
_refine_ls_R_factor_gt 0.1083
_refine_ls_shift/su_max 0.000
_refine_ls_shift/su_mean 0.000
_refine_ls_structure_factor_coef Fsqd
_refine_ls_weighting_details 'calc w=1/[\s^2^(Fo^2^)+(0.0155P)^2^+6.4825P] where P=(Fo^2^+2Fc^2^)/3'
_refine_ls_weighting_scheme calc
_refine_ls_wR_factor_gt 0.1285
_refine_ls_wR_factor_ref 0.1647
_reflns_number_gt 5572
_reflns_number_total 13395
_reflns_threshold_expression I>2\s(I)
_cod_data_source_file c3sc53130a.txt
_cod_data_source_block jmlgv130325
_cod_depositor_comments
;
The following automatic conversions were performed:

'_symmetry_cell_setting' value 'Triclinic' changed to 'triclinic'
according to
/usr/data/users/saulius/crontab/automatic-downloads/current/RSC/lib/dictionaries/cif_core.dic
dictionary named 'cif_core.dic' version 2.4.2 from 2011-04-26.

Automatic conversion script
Id: cif_fix_values 2281 2013-09-26 08:29:07Z andrius 
;
_cod_database_code 1513855

loop_
_symmetry_equiv_pos_as_xyz
'x, y, z'
'-x, -y, -z'

loop_
_atom_site_label
_atom_site_type_symbol
_atom_site_fract_x
_atom_site_fract_y
_atom_site_fract_z
_atom_site_U_iso_or_equiv
_atom_site_adp_type
_atom_site_occupancy
_atom_site_symmetry_multiplicity
_atom_site_calc_flag
_atom_site_refinement_flags
C1 C 1.2451(5) 1.1669(4) 0.7840(3) 0.0341(15) Uani 1 1 d .
H1 H 1.2142 1.1673 0.8257 0.041 Uiso 1 1 calc R
C2 C 1.3606(5) 1.2436(5) 0.7940(4) 0.0396(16) Uani 1 1 d .
H2 H 1.4076 1.2945 0.8415 0.048 Uiso 1 1 calc R
C3 C 1.4055(5) 1.2443(4) 0.7333(4) 0.0363(16) Uani 1 1 d .
H3 H 1.4833 1.2970 0.7375 0.044 Uiso 1 1 calc R
C4 C 1.3355(5) 1.1669(4) 0.6665(3) 0.0281(14) Uani 1 1 d .
H4 H 1.3651 1.1649 0.6243 0.034 Uiso 1 1 calc R
C5 C 1.2222(5) 1.0927(4) 0.6616(3) 0.0222(13) Uani 1 1 d .
C6 C 1.1471(5) 1.0106(4) 0.5921(3) 0.0244(13) Uani 1 1 d .
H6 H 1.1742 1.0104 0.5485 0.029 Uiso 1 1 calc R
C7 C 0.8666(5) 0.8040(4) 0.5209(3) 0.0228(13) Uani 1 1 d .
C8 C 0.7873(5) 0.7121(4) 0.4551(3) 0.0257(13) Uani 1 1 d .
C9 C 0.8288(6) 0.6828(5) 0.3992(3) 0.0415(17) Uani 1 1 d .
H9 H 0.9113 0.7213 0.4030 0.050 Uiso 1 1 calc R
C10 C 0.7509(8) 0.5981(5) 0.3383(4) 0.056(2) Uani 1 1 d .
H10 H 0.7800 0.5792 0.3003 0.068 Uiso 1 1 calc R
C11 C 0.6316(8) 0.5409(5) 0.3321(4) 0.063(2) Uani 1 1 d .
H11 H 0.5783 0.4828 0.2899 0.075 Uiso 1 1 calc R
C12 C 0.5901(6) 0.5682(5) 0.3873(4) 0.052(2) Uani 1 1 d .
H12 H 0.5079 0.5286 0.3834 0.063 Uiso 1 1 calc R
C13 C 0.6672(6) 0.6529(4) 0.4484(4) 0.0361(16) Uani 1 1 d .
H13 H 0.6374 0.6708 0.4863 0.043 Uiso 1 1 calc R
C14 C 1.0300(5) 0.7577(4) 0.7177(3) 0.0339(15) Uani 1 1 d .
H14 H 1.0074 0.7482 0.6618 0.041 Uiso 1 1 calc R
C15 C 1.0634(5) 0.6878(4) 0.7544(4) 0.0371(16) Uani 1 1 d .
H15 H 1.0650 0.6325 0.7247 0.044 Uiso 1 1 calc R
C16 C 1.0940(5) 0.7000(4) 0.8343(4) 0.0361(16) Uani 1 1 d .
H16 H 1.1165 0.6526 0.8611 0.043 Uiso 1 1 calc R
C17 C 1.0922(5) 0.7812(4) 0.8763(3) 0.0334(15) Uani 1 1 d .
H17 H 1.1140 0.7909 0.9322 0.040 Uiso 1 1 calc R
C18 C 1.0578(5) 0.8488(4) 0.8351(3) 0.0241(13) Uani 1 1 d .
C19 C 1.0539(5) 0.9361(4) 0.8766(3) 0.0308(14) Uani 1 1 d .
H19 H 1.0785 0.9502 0.9326 0.037 Uiso 1 1 calc R
C20 C 0.9635(5) 1.1202(4) 0.8277(3) 0.0224(13) Uani 1 1 d .
C21 C 0.9760(5) 1.2228(4) 0.8613(3) 0.0251(13) Uani 1 1 d .
C22 C 1.0046(5) 1.2549(4) 0.9412(3) 0.0344(15) Uani 1 1 d .
H22 H 1.0121 1.2096 0.9767 0.041 Uiso 1 1 calc R
C23 C 1.0222(6) 1.3531(5) 0.9695(4) 0.0441(17) Uani 1 1 d .
H23 H 1.0418 1.3750 1.0244 0.053 Uiso 1 1 calc R
C24 C 1.0115(6) 1.4195(5) 0.9185(4) 0.0448(17) Uani 1 1 d .
H24 H 1.0247 1.4870 0.9385 0.054 Uiso 1 1 calc R
C25 C 0.9820(5) 1.3881(4) 0.8389(4) 0.0391(16) Uani 1 1 d .
H25 H 0.9748 1.4338 0.8037 0.047 Uiso 1 1 calc R
C26 C 0.9625(5) 1.2887(4) 0.8102(3) 0.0336(15) Uani 1 1 d .
H26 H 0.9398 1.2659 0.7550 0.040 Uiso 1 1 calc R
C27 C 0.6693(5) 1.1990(4) 0.7983(3) 0.0307(14) Uani 1 1 d .
H27 H 0.6677 1.2253 0.7510 0.037 Uiso 1 1 calc R
C28 C 0.6664(5) 1.2564(4) 0.8605(3) 0.0333(15) Uani 1 1 d .
H28 H 0.6663 1.3217 0.8564 0.040 Uiso 1 1 calc R
C29 C 0.6636(5) 1.2179(4) 0.9277(3) 0.0349(15) Uani 1 1 d .
H29 H 0.6584 1.2546 0.9705 0.042 Uiso 1 1 calc R
C30 C 0.6687(5) 1.1247(4) 0.9324(3) 0.0302(14) Uani 1 1 d .
H30 H 0.6676 1.0964 0.9787 0.036 Uiso 1 1 calc R
C31 C 0.6753(5) 1.0731(4) 0.8687(3) 0.0216(13) Uani 1 1 d .
C32 C 0.6887(5) 0.9781(4) 0.8743(3) 0.0264(13) Uani 1 1 d .
H32 H 0.6887 0.9494 0.9206 0.032 Uiso 1 1 calc R
C33 C 0.7355(5) 0.8109(4) 0.7652(3) 0.0225(13) Uani 1 1 d .
C34 C 0.7373(5) 0.7074(4) 0.7627(3) 0.0240(13) Uani 1 1 d .
C35 C 0.7354(5) 0.6558(4) 0.8254(4) 0.0371(16) Uani 1 1 d .
H35 H 0.7342 0.6865 0.8727 0.045 Uiso 1 1 calc R
C36 C 0.7353(6) 0.5599(5) 0.8196(4) 0.0451(17) Uani 1 1 d .
H36 H 0.7334 0.5247 0.8627 0.054 Uiso 1 1 calc R
C37 C 0.7381(5) 0.5153(5) 0.7517(4) 0.0419(17) Uani 1 1 d .
H37 H 0.7385 0.4496 0.7479 0.050 Uiso 1 1 calc R
C38 C 0.7402(5) 0.5656(4) 0.6895(4) 0.0399(16) Uani 1 1 d .
H38 H 0.7421 0.5345 0.6426 0.048 Uiso 1 1 calc R
C39 C 0.7397(5) 0.6615(4) 0.6944(3) 0.0324(14) Uani 1 1 d .
H39 H 0.7411 0.6958 0.6509 0.039 Uiso 1 1 calc R
C40 C 0.4170(5) 0.7784(4) 0.6868(3) 0.0308(14) Uani 1 1 d .
H40 H 0.4752 0.7635 0.7233 0.037 Uiso 1 1 calc R
C41 C 0.2968(5) 0.7067(4) 0.6641(3) 0.0340(15) Uani 1 1 d .
H41 H 0.2734 0.6441 0.6840 0.041 Uiso 1 1 calc R
C42 C 0.2116(5) 0.7273(4) 0.6123(3) 0.0312(14) Uani 1 1 d .
H42 H 0.1276 0.6798 0.5958 0.037 Uiso 1 1 calc R
C43 C 0.2506(5) 0.8187(4) 0.5844(3) 0.0267(13) Uani 1 1 d .
H43 H 0.1932 0.8345 0.5481 0.032 Uiso 1 1 calc R
C44 C 0.3725(5) 0.8868(4) 0.6094(3) 0.0221(13) Uani 1 1 d .
C45 C 0.4157(5) 0.9829(4) 0.5802(3) 0.0239(13) Uani 1 1 d .
H45 H 0.3595 0.9992 0.5431 0.029 Uiso 1 1 calc R
C46 C 0.6861(5) 1.1848(4) 0.5964(3) 0.0195(12) Uani 1 1 d .
C47 C 0.7399(5) 1.2883(4) 0.5745(3) 0.0242(13) Uani 1 1 d .
C48 C 0.6710(5) 1.3314(4) 0.5301(3) 0.0311(14) Uani 1 1 d .
H48 H 0.5847 1.2956 0.5132 0.037 Uiso 1 1 calc R
C49 C 0.7282(7) 1.4275(5) 0.5104(3) 0.0407(17) Uani 1 1 d .
H49 H 0.6803 1.4562 0.4792 0.049 Uiso 1 1 calc R
C50 C 0.8529(6) 1.4813(5) 0.5354(4) 0.0428(17) Uani 1 1 d .
H50 H 0.8906 1.5469 0.5216 0.051 Uiso 1 1 calc R
C51 C 0.9228(6) 1.4403(4) 0.5802(4) 0.0399(16) Uani 1 1 d .
H51 H 1.0091 1.4773 0.5980 0.048 Uiso 1 1 calc R
C52 C 0.8660(5) 1.3444(4) 0.5991(3) 0.0308(14) Uani 1 1 d .
H52 H 0.9146 1.3160 0.6298 0.037 Uiso 1 1 calc R
C53 C 0.6119(6) 0.0926(5) 0.1423(4) 0.0414(17) Uani 1 1 d .
C54 C 0.6472(6) 0.0361(5) 0.2013(4) 0.0485(18) Uani 1 1 d .
H54A H 0.5784 -0.0037 0.2182 0.073 Uiso 1 1 calc R
H54B H 0.7161 0.0854 0.2469 0.073 Uiso 1 1 calc R
H54C H 0.6709 -0.0116 0.1783 0.073 Uiso 1 1 calc R
C55 C 0.6438(8) 0.3875(6) 0.1521(4) 0.053(2) Uani 1 1 d .
C56 C 0.5143(6) 0.3350(6) 0.1113(4) 0.070(2) Uani 1 1 d .
H56A H 0.4815 0.3853 0.1098 0.105 Uiso 1 1 calc R
H56B H 0.4763 0.2811 0.1391 0.105 Uiso 1 1 calc R
H56C H 0.4971 0.3029 0.0572 0.105 Uiso 1 1 calc R
C57 C 0.6479(6) 0.5144(6) 0.0058(5) 0.0513(19) Uani 1 1 d .
C58 C 0.7035(6) 0.6036(5) 0.0695(4) 0.059(2) Uani 1 1 d .
H58A H 0.6502 0.5942 0.1005 0.088 Uiso 1 1 calc R
H58B H 0.7158 0.6665 0.0474 0.088 Uiso 1 1 calc R
H58C H 0.7821 0.6106 0.1036 0.088 Uiso 1 1 calc R
N1 N 1.1752(4) 1.0928(3) 0.7199(3) 0.0253(11) Uani 1 1 d .
N2 N 1.0446(4) 0.9384(3) 0.5890(2) 0.0208(10) Uani 1 1 d .
N3 N 0.9796(4) 0.8607(3) 0.5217(2) 0.0225(10) Uani 1 1 d .
N4 N 1.0278(4) 0.8374(3) 0.7560(3) 0.0257(11) Uani 1 1 d .
N5 N 1.0166(4) 0.9933(3) 0.8355(3) 0.0259(11) Uani 1 1 d .
N6 N 1.0201(4) 1.0785(3) 0.8775(3) 0.0279(11) Uani 1 1 d .
N7 N 0.6742(4) 1.1086(3) 0.8011(3) 0.0248(11) Uani 1 1 d .
N8 N 0.7005(4) 0.9336(3) 0.8161(2) 0.0226(11) Uani 1 1 d .
N9 N 0.7116(4) 0.8427(3) 0.8259(2) 0.0242(11) Uani 1 1 d .
N10 N 0.4578(4) 0.8674(3) 0.6613(3) 0.0249(11) Uani 1 1 d .
N11 N 0.5293(4) 1.0456(3) 0.6044(2) 0.0218(10) Uani 1 1 d .
N12 N 0.5647(4) 1.1373(3) 0.5753(2) 0.0209(10) Uani 1 1 d .
N13 N 0.5833(5) 0.1362(5) 0.0968(4) 0.0601(17) Uani 1 1 d .
N14 N 0.7471(6) 0.4309(5) 0.1857(4) 0.0651(19) Uani 1 1 d .
N15 N 0.6040(6) 0.4440(5) -0.0430(4) 0.0701(19) Uani 1 1 d .
O1 O 0.8221(3) 0.8235(3) 0.5700(2) 0.0259(9) Uani 1 1 d .
O2 O 0.9056(3) 1.0844(3) 0.7539(2) 0.0215(8) Uani 1 1 d .
O3 O 0.7542(3) 0.8592(3) 0.7095(2) 0.0228(9) Uani 1 1 d .
O4 O 0.7565(3) 1.1488(3) 0.6316(2) 0.0252(9) Uani 1 1 d .
O5 O 0.9186(3) 1.0769(3) 0.6010(2) 0.0309(10) Uani 1 1 d .
O6 O 0.6362(3) 0.8921(3) 0.5625(2) 0.0295(9) Uani 1 1 d .
O7 O 0.2395(3) 0.1806(3) 1.0075(2) 0.0409(11) Uani 1 1 d .
O8 O 0.3691(5) 0.0963(5) 0.9489(3) 0.0950(19) Uani 1 1 d .
Ca1 Ca 0.94717(10) 0.95874(8) 0.68688(6) 0.0214(3) Uani 1 1 d .
Ca2 Ca 0.68547(10) 0.99677(8) 0.68880(6) 0.0206(3) Uani 1 1 d .
H1O5 H 0.8805 1.1095 0.6151 0.050 Uiso 1 1 d .
H2O5 H 0.9363 1.0852 0.5604 0.050 Uiso 1 1 d .
H1O6 H 0.6802 0.8512 0.5706 0.050 Uiso 1 1 d .
H2O6 H 0.5761 0.8885 0.5208 0.050 Uiso 1 1 d .
H1O7 H 0.1616 0.1415 0.9882 0.050 Uiso 1 1 d .
H2O7 H 0.2587 0.1825 1.0579 0.050 Uiso 1 1 d .
H1O8 H 0.3274 0.1215 0.9681 0.050 Uiso 1 1 d .
H2O8 H 0.4300 0.1003 0.9884 0.050 Uiso 1 1 d .

loop_
_atom_site_aniso_label
_atom_site_aniso_U_11
_atom_site_aniso_U_22
_atom_site_aniso_U_33
_atom_site_aniso_U_23
_atom_site_aniso_U_13
_atom_site_aniso_U_12
C1 0.035(4) 0.039(4) 0.032(4) 0.006(3) 0.013(3) 0.019(3)
C2 0.029(4) 0.033(4) 0.044(4) -0.003(3) 0.004(3) 0.009(3)
C3 0.027(4) 0.030(4) 0.052(4) 0.012(3) 0.009(3) 0.015(3)
C4 0.031(4) 0.031(3) 0.028(4) 0.012(3) 0.013(3) 0.017(3)
C5 0.022(3) 0.022(3) 0.026(3) 0.010(3) 0.007(3) 0.013(3)
C6 0.025(4) 0.030(3) 0.030(4) 0.011(3) 0.015(3) 0.019(3)
C7 0.028(4) 0.023(3) 0.024(3) 0.008(3) 0.009(3) 0.017(3)
C8 0.030(4) 0.023(3) 0.026(3) 0.008(3) 0.004(3) 0.017(3)
C9 0.052(5) 0.037(4) 0.037(4) 0.003(3) 0.011(4) 0.024(4)
C10 0.084(6) 0.047(5) 0.033(4) -0.006(4) 0.007(4) 0.035(5)
C11 0.083(7) 0.034(4) 0.044(5) -0.003(4) -0.012(5) 0.026(5)
C12 0.044(5) 0.029(4) 0.065(5) 0.010(4) 0.000(4) 0.013(4)
C13 0.038(4) 0.027(4) 0.035(4) 0.008(3) 0.000(3) 0.016(3)
C14 0.038(4) 0.041(4) 0.031(4) 0.006(3) 0.016(3) 0.023(3)
C15 0.046(4) 0.033(4) 0.046(4) 0.010(3) 0.021(4) 0.027(3)
C16 0.042(4) 0.036(4) 0.046(4) 0.021(3) 0.019(3) 0.028(3)
C17 0.039(4) 0.041(4) 0.029(4) 0.012(3) 0.011(3) 0.026(3)
C18 0.018(3) 0.030(3) 0.025(3) 0.006(3) 0.007(3) 0.012(3)
C19 0.033(4) 0.044(4) 0.020(3) 0.008(3) 0.008(3) 0.022(3)
C20 0.020(3) 0.028(3) 0.023(3) 0.008(3) 0.011(3) 0.011(3)
C21 0.020(3) 0.033(3) 0.021(3) 0.002(3) 0.006(3) 0.012(3)
C22 0.042(4) 0.042(4) 0.033(4) 0.015(3) 0.017(3) 0.029(3)
C23 0.058(5) 0.047(4) 0.036(4) -0.001(3) 0.019(4) 0.031(4)
C24 0.060(5) 0.036(4) 0.056(5) 0.012(3) 0.026(4) 0.033(4)
C25 0.052(4) 0.034(4) 0.044(4) 0.016(3) 0.024(4) 0.024(3)
C26 0.038(4) 0.035(4) 0.033(4) 0.008(3) 0.014(3) 0.019(3)
C27 0.037(4) 0.036(4) 0.029(4) 0.014(3) 0.016(3) 0.022(3)
C28 0.043(4) 0.028(3) 0.040(4) 0.008(3) 0.016(3) 0.026(3)
C29 0.037(4) 0.043(4) 0.033(4) 0.005(3) 0.016(3) 0.022(3)
C30 0.037(4) 0.040(4) 0.026(3) 0.013(3) 0.017(3) 0.024(3)
C31 0.021(3) 0.030(3) 0.021(3) 0.013(3) 0.010(3) 0.015(3)
C32 0.035(4) 0.034(3) 0.024(3) 0.019(3) 0.020(3) 0.020(3)
C33 0.017(3) 0.026(3) 0.027(3) 0.009(3) 0.009(3) 0.010(3)
C34 0.020(3) 0.027(3) 0.029(3) 0.011(3) 0.013(3) 0.012(3)
C35 0.052(4) 0.039(4) 0.041(4) 0.020(3) 0.027(3) 0.031(4)
C36 0.065(5) 0.041(4) 0.050(4) 0.027(3) 0.030(4) 0.035(4)
C37 0.047(4) 0.025(4) 0.066(5) 0.015(3) 0.029(4) 0.021(3)
C38 0.045(4) 0.029(4) 0.053(4) 0.007(3) 0.029(4) 0.015(3)
C39 0.035(4) 0.032(4) 0.034(4) 0.012(3) 0.019(3) 0.013(3)
C40 0.034(4) 0.032(4) 0.032(4) 0.013(3) 0.009(3) 0.020(3)
C41 0.037(4) 0.027(4) 0.040(4) 0.011(3) 0.021(3) 0.011(3)
C42 0.021(3) 0.029(4) 0.035(4) -0.002(3) 0.010(3) 0.005(3)
C43 0.022(4) 0.031(3) 0.029(3) 0.004(3) 0.008(3) 0.014(3)
C44 0.026(4) 0.031(3) 0.021(3) 0.008(3) 0.014(3) 0.019(3)
C45 0.024(4) 0.034(3) 0.021(3) 0.009(3) 0.007(3) 0.020(3)
C46 0.033(4) 0.020(3) 0.011(3) 0.006(2) 0.011(3) 0.015(3)
C47 0.033(4) 0.023(3) 0.020(3) 0.004(3) 0.012(3) 0.014(3)
C48 0.040(4) 0.030(3) 0.035(4) 0.013(3) 0.017(3) 0.021(3)
C49 0.074(5) 0.034(4) 0.034(4) 0.018(3) 0.025(4) 0.036(4)
C50 0.063(5) 0.024(4) 0.047(4) 0.015(3) 0.031(4) 0.016(4)
C51 0.046(4) 0.027(4) 0.042(4) 0.007(3) 0.021(4) 0.009(3)
C52 0.037(4) 0.030(4) 0.031(4) 0.013(3) 0.015(3) 0.017(3)
C53 0.029(4) 0.047(4) 0.049(5) 0.002(4) 0.019(4) 0.015(4)
C54 0.043(4) 0.062(5) 0.046(4) 0.010(4) 0.013(4) 0.030(4)
C55 0.065(6) 0.057(5) 0.050(5) 0.022(4) 0.029(5) 0.033(5)
C56 0.050(5) 0.077(6) 0.079(6) 0.019(5) 0.021(5) 0.025(5)
C57 0.044(5) 0.050(5) 0.056(5) 0.010(4) 0.019(4) 0.016(4)
C58 0.051(5) 0.051(5) 0.067(5) 0.004(4) 0.019(4) 0.018(4)
N1 0.024(3) 0.027(3) 0.025(3) 0.005(2) 0.007(2) 0.013(2)
N2 0.024(3) 0.026(3) 0.020(3) 0.006(2) 0.010(2) 0.017(2)
N3 0.024(3) 0.026(3) 0.018(3) 0.003(2) 0.006(2) 0.013(2)
N4 0.027(3) 0.031(3) 0.026(3) 0.008(2) 0.012(2) 0.018(2)
N5 0.027(3) 0.031(3) 0.028(3) 0.007(2) 0.012(2) 0.018(2)
N6 0.032(3) 0.031(3) 0.027(3) 0.007(2) 0.009(2) 0.021(3)
N7 0.023(3) 0.032(3) 0.029(3) 0.013(2) 0.012(2) 0.019(2)
N8 0.025(3) 0.030(3) 0.019(3) 0.010(2) 0.009(2) 0.016(2)
N9 0.033(3) 0.029(3) 0.025(3) 0.015(2) 0.016(2) 0.022(2)
N10 0.028(3) 0.024(3) 0.029(3) 0.010(2) 0.015(2) 0.013(2)
N11 0.029(3) 0.028(3) 0.020(3) 0.010(2) 0.013(2) 0.020(2)
N12 0.024(3) 0.024(3) 0.023(3) 0.010(2) 0.009(2) 0.017(2)
N13 0.054(4) 0.075(5) 0.070(5) 0.030(4) 0.030(4) 0.039(4)
N14 0.066(5) 0.062(5) 0.074(5) 0.018(4) 0.026(4) 0.034(4)
N15 0.073(5) 0.062(5) 0.063(5) 0.001(4) 0.029(4) 0.016(4)
O1 0.022(2) 0.032(2) 0.025(2) 0.0046(18) 0.0110(18) 0.0113(19)
O2 0.022(2) 0.027(2) 0.016(2) 0.0036(17) 0.0042(18) 0.0133(18)
O3 0.026(2) 0.026(2) 0.024(2) 0.0116(18) 0.0124(18) 0.0157(19)
O4 0.026(2) 0.031(2) 0.027(2) 0.0156(18) 0.0084(18) 0.0190(19)
O5 0.043(3) 0.046(3) 0.028(2) 0.0176(19) 0.023(2) 0.034(2)
O6 0.033(2) 0.043(2) 0.022(2) 0.0108(19) 0.0060(19) 0.028(2)
O7 0.040(3) 0.050(3) 0.033(2) 0.009(2) 0.010(2) 0.023(2)
O8 0.104(5) 0.167(6) 0.053(4) 0.018(4) 0.026(3) 0.098(5)
Ca1 0.0243(7) 0.0278(7) 0.0220(6) 0.0093(5) 0.0116(5) 0.0177(6)
Ca2 0.0237(7) 0.0263(7) 0.0219(6) 0.0119(5) 0.0110(5) 0.0177(6)

loop_
_atom_type_symbol
_atom_type_description
_atom_type_scat_dispersion_real
_atom_type_scat_dispersion_imag
_atom_type_scat_source
C C 0.0033 0.0016 'International Tables Vol C Tables 4.2.6.8 and 6.1.1.4'
H H 0.0000 0.0000 'International Tables Vol C Tables 4.2.6.8 and 6.1.1.4'
N N 0.0061 0.0033 'International Tables Vol C Tables 4.2.6.8 and 6.1.1.4'
O O 0.0106 0.0060 'International Tables Vol C Tables 4.2.6.8 and 6.1.1.4'
Ca Ca 0.2262 0.3064 'International Tables Vol C Tables 4.2.6.8 and 6.1.1.4'

loop_
_geom_angle_atom_site_label_1
_geom_angle_atom_site_label_2
_geom_angle_atom_site_label_3
_geom_angle
N1 C1 C2 124.1(6)
N1 C1 H1 118.0
C2 C1 H1 118.0
C3 C2 C1 118.3(6)
C3 C2 H2 120.8
C1 C2 H2 120.8
C2 C3 C4 118.8(6)
C2 C3 H3 120.6
C4 C3 H3 120.6
C5 C4 C3 119.2(5)
C5 C4 H4 120.4
C3 C4 H4 120.4
N1 C5 C4 122.7(5)
N1 C5 C6 117.1(5)
C4 C5 C6 120.3(5)
N2 C6 C5 120.5(5)
N2 C6 H6 119.7
C5 C6 H6 119.7
O1 C7 N3 125.4(5)
O1 C7 C8 118.4(5)
N3 C7 C8 116.1(5)
C13 C8 C9 118.2(6)
C13 C8 C7 119.1(5)
C9 C8 C7 122.7(5)
C10 C9 C8 120.4(6)
C10 C9 H9 119.8
C8 C9 H9 119.8
C11 C10 C9 120.7(7)
C11 C10 H10 119.7
C9 C10 H10 119.7
C12 C11 C10 119.4(7)
C12 C11 H11 120.3
C10 C11 H11 120.3
C11 C12 C13 120.5(7)
C11 C12 H12 119.8
C13 C12 H12 119.8
C12 C13 C8 120.8(6)
C12 C13 H13 119.6
C8 C13 H13 119.6
N4 C14 C15 123.9(5)
N4 C14 H14 118.1
C15 C14 H14 118.1
C16 C15 C14 118.2(5)
C16 C15 H15 120.9
C14 C15 H15 120.9
C15 C16 C17 119.9(5)
C15 C16 H16 120.1
C17 C16 H16 120.1
C16 C17 C18 118.6(5)
C16 C17 H17 120.7
C18 C17 H17 120.7
N4 C18 C17 121.9(5)
N4 C18 C19 117.1(4)
C17 C18 C19 121.0(5)
N5 C19 C18 118.4(5)
N5 C19 H19 120.8
C18 C19 H19 120.8
O2 C20 N6 126.3(5)
O2 C20 C21 117.8(4)
N6 C20 C21 115.8(5)
C22 C21 C26 119.4(5)
C22 C21 C20 122.4(5)
C26 C21 C20 118.2(5)
C21 C22 C23 119.8(5)
C21 C22 H22 120.1
C23 C22 H22 120.1
C24 C23 C22 120.5(6)
C24 C23 H23 119.8
C22 C23 H23 119.8
C25 C24 C23 120.2(6)
C25 C24 H24 119.9
C23 C24 H24 119.9
C24 C25 C26 119.3(5)
C24 C25 H25 120.3
C26 C25 H25 120.3
C21 C26 C25 120.7(5)
C21 C26 H26 119.7
C25 C26 H26 119.7
N7 C27 C28 123.7(5)
N7 C27 H27 118.2
C28 C27 H27 118.2
C29 C28 C27 119.0(5)
C29 C28 H28 120.5
C27 C28 H28 120.5
C28 C29 C30 118.7(5)
C28 C29 H29 120.6
C30 C29 H29 120.6
C29 C30 C31 119.1(5)
C29 C30 H30 120.4
C31 C30 H30 120.4
N7 C31 C30 122.8(5)
N7 C31 C32 117.1(5)
C30 C31 C32 120.0(5)
N8 C32 C31 119.3(5)
N8 C32 H32 120.3
C31 C32 H32 120.3
O3 C33 N9 125.9(5)
O3 C33 C34 118.4(5)
N9 C33 C34 115.7(5)
C39 C34 C35 118.8(5)
C39 C34 C33 118.4(5)
C35 C34 C33 122.8(5)
C36 C35 C34 120.4(6)
C36 C35 H35 119.8
C34 C35 H35 119.8
C37 C36 C35 120.2(6)
C37 C36 H36 119.9
C35 C36 H36 119.9
C38 C37 C36 119.9(5)
C38 C37 H37 120.1
C36 C37 H37 120.1
C37 C38 C39 120.6(6)
C37 C38 H38 119.7
C39 C38 H38 119.7
C34 C39 C38 120.1(5)
C34 C39 H39 119.9
C38 C39 H39 119.9
N10 C40 C41 124.7(5)
N10 C40 H40 117.7
C41 C40 H40 117.7
C42 C41 C40 118.5(5)
C42 C41 H41 120.8
C40 C41 H41 120.8
C41 C42 C43 118.4(5)
C41 C42 H42 120.8
C43 C42 H42 120.8
C44 C43 C42 120.0(5)
C44 C43 H43 120.0
C42 C43 H43 120.0
N10 C44 C43 122.0(5)
N10 C44 C45 117.0(5)
C43 C44 C45 120.9(5)
N11 C45 C44 120.0(5)
N11 C45 H45 120.0
C44 C45 H45 120.0
O4 C46 N12 125.5(5)
O4 C46 C47 118.5(5)
N12 C46 C47 116.0(4)
C48 C47 C52 118.0(5)
C48 C47 C46 123.4(5)
C52 C47 C46 118.7(5)
C47 C48 C49 120.0(6)
C47 C48 H48 120.0
C49 C48 H48 120.0
C50 C49 C48 120.9(6)
C50 C49 H49 119.5
C48 C49 H49 119.5
C51 C50 C49 119.9(6)
C51 C50 H50 120.0
C49 C50 H50 120.0
C50 C51 C52 119.1(6)
C50 C51 H51 120.4
C52 C51 H51 120.4
C51 C52 C47 122.1(5)
C51 C52 H52 119.0
C47 C52 H52 119.0
N13 C53 C54 179.1(7)
C53 C54 H54A 109.5
C53 C54 H54B 109.5
H54A C54 H54B 109.5
C53 C54 H54C 109.5
H54A C54 H54C 109.5
H54B C54 H54C 109.5
N14 C55 C56 178.6(8)
C55 C56 H56A 109.5
C55 C56 H56B 109.5
H56A C56 H56B 109.5
C55 C56 H56C 109.5
H56A C56 H56C 109.5
H56B C56 H56C 109.5
N15 C57 C58 179.0(9)
C57 C58 H58A 109.5
C57 C58 H58B 109.5
H58A C58 H58B 109.5
C57 C58 H58C 109.5
H58A C58 H58C 109.5
H58B C58 H58C 109.5
C1 N1 C5 116.9(5)
C1 N1 Ca1 126.7(4)
C5 N1 Ca1 116.1(3)
C6 N2 N3 117.3(4)
C6 N2 Ca1 120.3(3)
N3 N2 Ca1 121.2(3)
C7 N3 N2 109.4(4)
C14 N4 C18 117.5(4)
C14 N4 Ca1 124.0(4)
C18 N4 Ca1 118.2(3)
C19 N5 N6 116.5(4)
C19 N5 Ca1 122.4(4)
N6 N5 Ca1 121.0(3)
C20 N6 N5 109.0(4)
C27 N7 C31 116.6(5)
C27 N7 Ca2 126.1(4)
C31 N7 Ca2 117.2(3)
C32 N8 N9 115.6(4)
C32 N8 Ca2 122.2(3)
N9 N8 Ca2 122.0(3)
C33 N9 N8 109.3(4)
C40 N10 C44 116.4(5)
C40 N10 Ca2 126.2(4)
C44 N10 Ca2 117.0(3)
C45 N11 N12 117.2(4)
C45 N11 Ca2 121.5(3)
N12 N11 Ca2 120.9(3)
C46 N12 N11 109.1(4)
C7 O1 Ca1 121.4(3)
C20 O2 Ca2 126.6(3)
C20 O2 Ca1 118.5(3)
Ca2 O2 Ca1 96.48(12)
C33 O3 Ca1 129.2(3)
C33 O3 Ca2 117.8(3)
Ca1 O3 Ca2 94.66(12)
C46 O4 Ca2 121.6(3)
Ca1 O5 H1O5 112.8
Ca1 O5 H2O5 126.8
H1O5 O5 H2O5 120.3
Ca2 O6 H1O6 108.7
Ca2 O6 H2O6 119.6
H1O6 O6 H2O6 130.8
H1O7 O7 H2O7 104.9
H1O8 O8 H2O8 108.2
O1 Ca1 O5 85.61(12)
O1 Ca1 O2 131.16(12)
O5 Ca1 O2 70.33(11)
O1 Ca1 O3 75.39(12)
O5 Ca1 O3 107.91(12)
O2 Ca1 O3 72.89(11)
O1 Ca1 N5 143.42(14)
O5 Ca1 N5 127.09(13)
O2 Ca1 N5 61.58(12)
O3 Ca1 N5 78.53(13)
O1 Ca1 N2 62.13(13)
O5 Ca1 N2 77.38(12)
O2 Ca1 N2 142.61(13)
O3 Ca1 N2 136.85(14)
N5 Ca1 N2 133.39(14)
O1 Ca1 N4 90.45(13)
O5 Ca1 N4 161.30(13)
O2 Ca1 N4 124.45(13)
O3 Ca1 N4 88.66(12)
N5 Ca1 N4 63.57(14)
N2 Ca1 N4 84.62(13)
O1 Ca1 N1 126.04(13)
O5 Ca1 N1 81.01(13)
O2 Ca1 N1 92.27(13)
O3 Ca1 N1 158.04(13)
N5 Ca1 N1 80.17(14)
N2 Ca1 N1 63.95(14)
N4 Ca1 N1 86.63(14)
O4 Ca2 O6 87.99(12)
O4 Ca2 O2 74.66(11)
O6 Ca2 O2 108.99(12)
O4 Ca2 O3 131.18(12)
O6 Ca2 O3 69.88(11)
O2 Ca2 O3 72.73(11)
O4 Ca2 N8 144.04(14)
O6 Ca2 N8 124.98(13)
O2 Ca2 N8 80.46(13)
O3 Ca2 N8 61.58(12)
O4 Ca2 N11 62.03(13)
O6 Ca2 N11 81.17(12)
O2 Ca2 N11 135.31(14)
O3 Ca2 N11 146.26(14)
N8 Ca2 N11 130.14(14)
O4 Ca2 N7 89.00(13)
O6 Ca2 N7 162.16(12)
O2 Ca2 N7 87.10(12)
O3 Ca2 N7 124.06(12)
N8 Ca2 N7 63.91(13)
N11 Ca2 N7 81.89(13)
O4 Ca2 N10 125.53(13)
O6 Ca2 N10 79.35(13)
O2 Ca2 N10 159.18(13)
O3 Ca2 N10 93.40(12)
N8 Ca2 N10 79.25(14)
N11 Ca2 N10 63.72(14)
N7 Ca2 N10 88.17(14)

loop_
_geom_bond_atom_site_label_1
_geom_bond_atom_site_label_2
_geom_bond_distance
C1 N1 1.325(7)
C1 C2 1.386(8)
C1 H1 0.9500
C2 C3 1.380(8)
C2 H2 0.9500
C3 C4 1.380(7)
C3 H3 0.9500
C4 C5 1.377(7)
C4 H4 0.9500
C5 N1 1.360(6)
C5 C6 1.448(7)
C6 N2 1.279(6)
C6 H6 0.9500
C7 O1 1.267(6)
C7 N3 1.335(6)
C7 C8 1.489(7)
C8 C13 1.384(7)
C8 C9 1.395(7)
C9 C10 1.380(8)
C9 H9 0.9500
C10 C11 1.374(10)
C10 H10 0.9500
C11 C12 1.372(9)
C11 H11 0.9500
C12 C13 1.382(8)
C12 H12 0.9500
C13 H13 0.9500
C14 N4 1.329(6)
C14 C15 1.380(7)
C14 H14 0.9500
C15 C16 1.360(7)
C15 H15 0.9500
C16 C17 1.376(7)
C16 H16 0.9500
C17 C18 1.394(7)
C17 H17 0.9500
C18 N4 1.348(6)
C18 C19 1.460(7)
C19 N5 1.285(6)
C19 H19 0.9500
C20 O2 1.275(6)
C20 N6 1.319(6)
C20 C21 1.497(7)
C21 C22 1.383(7)
C21 C26 1.384(7)
C22 C23 1.383(7)
C22 H22 0.9500
C23 C24 1.382(8)
C23 H23 0.9500
C24 C25 1.373(8)
C24 H24 0.9500
C25 C26 1.394(7)
C25 H25 0.9500
C26 H26 0.9500
C27 N7 1.336(6)
C27 C28 1.380(7)
C27 H27 0.9500
C28 C29 1.363(7)
C28 H28 0.9500
C29 C30 1.380(7)
C29 H29 0.9500
C30 C31 1.381(7)
C30 H30 0.9500
C31 N7 1.346(6)
C31 C32 1.457(7)
C32 N8 1.285(6)
C32 H32 0.9500
C33 O3 1.274(6)
C33 N9 1.331(6)
C33 C34 1.503(7)
C34 C39 1.385(7)
C34 C35 1.386(7)
C35 C36 1.383(7)
C35 H35 0.9500
C36 C37 1.373(8)
C36 H36 0.9500
C37 C38 1.366(8)
C37 H37 0.9500
C38 C39 1.386(7)
C38 H38 0.9500
C39 H39 0.9500
C40 N10 1.332(6)
C40 C41 1.373(7)
C40 H40 0.9500
C41 C42 1.367(7)
C41 H41 0.9500
C42 C43 1.380(7)
C42 H42 0.9500
C43 C44 1.375(7)
C43 H43 0.9500
C44 N10 1.358(6)
C44 C45 1.453(7)
C45 N11 1.278(6)
C45 H45 0.9500
C46 O4 1.260(5)
C46 N12 1.339(6)
C46 C47 1.490(7)
C47 C48 1.384(7)
C47 C52 1.392(7)
C48 C49 1.393(7)
C48 H48 0.9500
C49 C50 1.374(8)
C49 H49 0.9500
C50 C51 1.373(8)
C50 H50 0.9500
C51 C52 1.384(7)
C51 H51 0.9500
C52 H52 0.9500
C53 N13 1.129(7)
C53 C54 1.456(8)
C54 H54A 0.9800
C54 H54B 0.9800
C54 H54C 0.9800
C55 N14 1.151(8)
C55 C56 1.439(10)
C56 H56A 0.9800
C56 H56B 0.9800
C56 H56C 0.9800
C57 N15 1.127(8)
C57 C58 1.447(9)
C58 H58A 0.9800
C58 H58B 0.9800
C58 H58C 0.9800
N1 Ca1 2.617(5)
N2 N3 1.386(5)
N2 Ca1 2.518(4)
N4 Ca1 2.585(4)
N5 N6 1.389(5)
N5 Ca1 2.517(4)
N7 Ca2 2.603(4)
N8 N9 1.394(5)
N8 Ca2 2.497(4)
N10 Ca2 2.613(4)
N11 N12 1.392(5)
N11 Ca2 2.523(4)
O1 Ca1 2.415(4)
O2 Ca2 2.436(4)
O2 Ca1 2.454(3)
O3 Ca1 2.467(4)
O3 Ca2 2.494(3)
O4 Ca2 2.412(3)
O5 Ca1 2.429(3)
O5 H1O5 0.8845
O5 H2O5 0.8288
O6 Ca2 2.427(4)
O6 H1O6 0.9665
O6 H2O6 0.8887
O7 H1O7 0.8671
O7 H2O7 0.8642
O8 H1O8 0.8950
O8 H2O8 0.8708

loop_
_geom_hbond_atom_site_label_D
_geom_hbond_atom_site_label_H
_geom_hbond_atom_site_label_A
_geom_hbond_distance_DH
_geom_hbond_distance_HA
_geom_hbond_distance_DA
_geom_hbond_angle_DHA
_geom_hbond_site_symmetry_A
O5 H1O5 O4 0.88 2.00 2.861(5) 165.2 .
O5 H2O5 N3 0.83 2.08 2.889(5) 165.1 2_776
O6 H1O6 O1 0.97 2.03 2.926(5) 152.8 .
O6 H2O6 N12 0.89 1.99 2.877(5) 173.4 2_676
O7 H1O7 N6 0.87 2.11 2.824(6) 139.3 1_445
O7 H2O7 N9 0.86 2.10 2.952(5) 169.5 2_667
O8 H1O8 O7 0.89 1.93 2.828(6) 177.7 .
O8 H2O8 N13 0.87 2.19 3.047(8) 169.4 1_556

loop_
_geom_torsion_atom_site_label_1
_geom_torsion_atom_site_label_2
_geom_torsion_atom_site_label_3
_geom_torsion_atom_site_label_4
_geom_torsion
N1 C1 C2 C3 0.9(9)
C1 C2 C3 C4 -2.0(8)
C2 C3 C4 C5 1.2(8)
C3 C4 C5 N1 0.7(8)
C3 C4 C5 C6 -179.9(5)
N1 C5 C6 N2 -4.3(7)
C4 C5 C6 N2 176.3(5)
O1 C7 C8 C13 1.8(7)
N3 C7 C8 C13 -176.8(5)
O1 C7 C8 C9 -178.4(5)
N3 C7 C8 C9 3.0(7)
C13 C8 C9 C10 1.2(8)
C7 C8 C9 C10 -178.6(5)
C8 C9 C10 C11 -0.5(9)
C9 C10 C11 C12 -0.3(10)
C10 C11 C12 C13 0.4(10)
C11 C12 C13 C8 0.3(9)
C9 C8 C13 C12 -1.1(8)
C7 C8 C13 C12 178.8(5)
N4 C14 C15 C16 1.1(9)
C14 C15 C16 C17 -0.6(9)
C15 C16 C17 C18 0.5(9)
C16 C17 C18 N4 -0.8(8)
C16 C17 C18 C19 179.9(5)
N4 C18 C19 N5 3.5(8)
C17 C18 C19 N5 -177.1(5)
O2 C20 C21 C22 161.0(5)
N6 C20 C21 C22 -22.6(8)
O2 C20 C21 C26 -21.4(7)
N6 C20 C21 C26 155.1(5)
C26 C21 C22 C23 -1.5(8)
C20 C21 C22 C23 176.1(5)
C21 C22 C23 C24 0.0(9)
C22 C23 C24 C25 0.7(10)
C23 C24 C25 C26 0.2(9)
C22 C21 C26 C25 2.4(8)
C20 C21 C26 C25 -175.3(5)
C24 C25 C26 C21 -1.8(9)
N7 C27 C28 C29 -2.6(9)
C27 C28 C29 C30 2.5(9)
C28 C29 C30 C31 -0.5(9)
C29 C30 C31 N7 -1.5(8)
C29 C30 C31 C32 176.0(5)
N7 C31 C32 N8 1.0(8)
C30 C31 C32 N8 -176.7(5)
O3 C33 C34 C39 -10.1(7)
N9 C33 C34 C39 168.6(5)
O3 C33 C34 C35 170.5(5)
N9 C33 C34 C35 -10.8(8)
C39 C34 C35 C36 -0.4(9)
C33 C34 C35 C36 179.0(5)
C34 C35 C36 C37 0.5(10)
C35 C36 C37 C38 -0.4(10)
C36 C37 C38 C39 0.1(9)
C35 C34 C39 C38 0.0(8)
C33 C34 C39 C38 -179.4(5)
C37 C38 C39 C34 0.1(9)
N10 C40 C41 C42 -0.7(9)
C40 C41 C42 C43 0.8(8)
C41 C42 C43 C44 -0.4(8)
C42 C43 C44 N10 -0.1(8)
C42 C43 C44 C45 179.4(5)
N10 C44 C45 N11 -1.0(7)
C43 C44 C45 N11 179.5(5)
O4 C46 C47 C48 174.5(5)
N12 C46 C47 C48 -4.6(7)
O4 C46 C47 C52 -4.9(7)
N12 C46 C47 C52 176.0(5)
C52 C47 C48 C49 1.0(8)
C46 C47 C48 C49 -178.4(5)
C47 C48 C49 C50 -1.0(8)
C48 C49 C50 C51 0.2(9)
C49 C50 C51 C52 0.5(9)
C50 C51 C52 C47 -0.4(9)
C48 C47 C52 C51 -0.4(8)
C46 C47 C52 C51 179.1(5)
C2 C1 N1 C5 1.0(8)
C2 C1 N1 Ca1 -171.8(4)
C4 C5 N1 C1 -1.8(7)
C6 C5 N1 C1 178.7(4)
C4 C5 N1 Ca1 171.8(4)
C6 C5 N1 Ca1 -7.7(5)
C5 C6 N2 N3 -178.0(4)
C5 C6 N2 Ca1 14.9(6)
O1 C7 N3 N2 5.8(7)
C8 C7 N3 N2 -175.7(4)
C6 N2 N3 C7 -167.9(4)
Ca1 N2 N3 C7 -0.9(5)
C15 C14 N4 C18 -1.3(8)
C15 C14 N4 Ca1 -174.3(4)
C17 C18 N4 C14 1.1(8)
C19 C18 N4 C14 -179.5(5)
C17 C18 N4 Ca1 174.5(4)
C19 C18 N4 Ca1 -6.1(6)
C18 C19 N5 N6 -176.9(5)
C18 C19 N5 Ca1 1.0(7)
O2 C20 N6 N5 5.5(7)
C21 C20 N6 N5 -170.6(4)
C19 N5 N6 C20 -171.2(5)
Ca1 N5 N6 C20 10.8(5)
C28 C27 N7 C31 0.6(8)
C28 C27 N7 Ca2 -178.4(4)
C30 C31 N7 C27 1.5(8)
C32 C31 N7 C27 -176.1(5)
C30 C31 N7 Ca2 -179.4(4)
C32 C31 N7 Ca2 3.0(6)
C31 C32 N8 N9 -179.4(4)
C31 C32 N8 Ca2 -4.8(7)
O3 C33 N9 N8 4.7(7)
C34 C33 N9 N8 -173.9(4)
C32 N8 N9 C33 -173.7(5)
Ca2 N8 N9 C33 11.6(5)
C41 C40 N10 C44 0.2(8)
C41 C40 N10 Ca2 -172.4(4)
C43 C44 N10 C40 0.2(7)
C45 C44 N10 C40 -179.2(4)
C43 C44 N10 Ca2 173.5(4)
C45 C44 N10 Ca2 -6.0(6)
C44 C45 N11 N12 -178.9(4)
C44 C45 N11 Ca2 8.0(6)
O4 C46 N12 N11 5.0(7)
C47 C46 N12 N11 -176.0(4)
C45 N11 N12 C46 -170.1(4)
Ca2 N11 N12 C46 3.0(5)
N3 C7 O1 Ca1 -8.3(7)
C8 C7 O1 Ca1 173.3(3)
N6 C20 O2 Ca2 105.0(5)
C21 C20 O2 Ca2 -79.0(5)
N6 C20 O2 Ca1 -19.3(7)
C21 C20 O2 Ca1 156.7(3)
N9 C33 O3 Ca1 105.0(5)
C34 C33 O3 Ca1 -76.5(6)
N9 C33 O3 Ca2 -18.2(7)
C34 C33 O3 Ca2 160.2(3)
N12 C46 O4 Ca2 -11.2(7)
C47 C46 O4 Ca2 169.9(3)
C7 O1 Ca1 O5 82.9(4)
C7 O1 Ca1 O2 141.9(3)
C7 O1 Ca1 O3 -167.3(4)
C7 O1 Ca1 N5 -121.4(4)
C7 O1 Ca1 N2 4.8(3)
C7 O1 Ca1 N4 -78.8(4)
C7 O1 Ca1 N1 7.3(4)
C20 O2 Ca1 O1 153.7(3)
Ca2 O2 Ca1 O1 15.51(19)
C20 O2 Ca1 O5 -141.2(4)
Ca2 O2 Ca1 O5 80.66(13)
C20 O2 Ca1 O3 102.0(4)
Ca2 O2 Ca1 O3 -36.20(11)
C20 O2 Ca1 N5 16.0(3)
Ca2 O2 Ca1 N5 -122.19(16)
C20 O2 Ca1 N2 -109.3(4)
Ca2 O2 Ca1 N2 112.5(2)
C20 O2 Ca1 N4 25.9(4)
Ca2 O2 Ca1 N4 -112.26(15)
C20 O2 Ca1 N1 -61.5(4)
Ca2 O2 Ca1 N1 160.27(12)
C33 O3 Ca1 O1 120.6(4)
Ca2 O3 Ca1 O1 -107.24(13)
C33 O3 Ca1 O5 -159.0(4)
Ca2 O3 Ca1 O5 -26.88(15)
C33 O3 Ca1 O2 -97.0(4)
Ca2 O3 Ca1 O2 35.11(11)
C33 O3 Ca1 N5 -33.5(4)
Ca2 O3 Ca1 N5 98.65(13)
C33 O3 Ca1 N2 110.5(4)
Ca2 O3 Ca1 N2 -117.40(16)
C33 O3 Ca1 N4 29.8(4)
Ca2 O3 Ca1 N4 161.93(13)
C33 O3 Ca1 N1 -47.8(6)
Ca2 O3 Ca1 N1 84.4(3)
C19 N5 Ca1 O1 46.3(5)
N6 N5 Ca1 O1 -135.9(3)
C19 N5 Ca1 O5 -164.7(4)
N6 N5 Ca1 O5 13.1(4)
C19 N5 Ca1 O2 168.0(5)
N6 N5 Ca1 O2 -14.2(3)
C19 N5 Ca1 O3 91.4(4)
N6 N5 Ca1 O3 -90.8(4)
C19 N5 Ca1 N2 -54.9(5)
N6 N5 Ca1 N2 122.8(3)
C19 N5 Ca1 N4 -2.8(4)
N6 N5 Ca1 N4 175.0(4)
C19 N5 Ca1 N1 -93.9(4)
N6 N5 Ca1 N1 83.8(4)
C6 N2 Ca1 O1 164.8(4)
N3 N2 Ca1 O1 -1.9(3)
C6 N2 Ca1 O5 73.1(4)
N3 N2 Ca1 O5 -93.6(3)
C6 N2 Ca1 O2 42.5(5)
N3 N2 Ca1 O2 -124.1(3)
C6 N2 Ca1 O3 175.9(3)
N3 N2 Ca1 O3 9.3(4)
C6 N2 Ca1 N5 -56.6(4)
N3 N2 Ca1 N5 136.7(3)
C6 N2 Ca1 N4 -101.9(4)
N3 N2 Ca1 N4 91.5(3)
C6 N2 Ca1 N1 -13.0(3)
N3 N2 Ca1 N1 -179.6(4)
C14 N4 Ca1 O1 24.3(4)
C18 N4 Ca1 O1 -148.6(4)
C14 N4 Ca1 O5 -53.3(7)
C18 N4 Ca1 O5 133.8(5)
C14 N4 Ca1 O2 167.8(4)
C18 N4 Ca1 O2 -5.2(4)
C14 N4 Ca1 O3 99.7(4)
C18 N4 Ca1 O3 -73.3(4)
C14 N4 Ca1 N5 177.5(5)
C18 N4 Ca1 N5 4.6(4)
C14 N4 Ca1 N2 -37.7(4)
C18 N4 Ca1 N2 149.4(4)
C14 N4 Ca1 N1 -101.8(4)
C18 N4 Ca1 N1 85.3(4)
C1 N1 Ca1 O1 -179.5(4)
C5 N1 Ca1 O1 7.7(4)
C1 N1 Ca1 O5 102.7(4)
C5 N1 Ca1 O5 -70.1(3)
C1 N1 Ca1 O2 33.0(4)
C5 N1 Ca1 O2 -139.8(3)
C1 N1 Ca1 O3 -13.4(6)
C5 N1 Ca1 O3 173.7(3)
C1 N1 Ca1 N5 -27.6(4)
C5 N1 Ca1 N5 159.5(3)
C1 N1 Ca1 N2 -177.0(5)
C5 N1 Ca1 N2 10.1(3)
C1 N1 Ca1 N4 -91.4(4)
C5 N1 Ca1 N4 95.8(3)
C46 O4 Ca2 O6 89.2(4)
C46 O4 Ca2 O2 -160.4(4)
C46 O4 Ca2 O3 150.0(3)
C46 O4 Ca2 N8 -112.6(4)
C46 O4 Ca2 N11 8.2(3)
C46 O4 Ca2 N7 -73.2(4)
C46 O4 Ca2 N10 13.9(4)
C20 O2 Ca2 O4 119.5(4)
Ca1 O2 Ca2 O4 -107.36(13)
C20 O2 Ca2 O6 -158.1(4)
Ca1 O2 Ca2 O6 -25.00(14)
C20 O2 Ca2 O3 -97.3(4)
Ca1 O2 Ca2 O3 35.79(11)
C20 O2 Ca2 N8 -34.2(4)
Ca1 O2 Ca2 N8 98.85(13)
C20 O2 Ca2 N11 105.2(4)
Ca1 O2 Ca2 N11 -121.72(16)
C20 O2 Ca2 N7 29.8(4)
Ca1 O2 Ca2 N7 162.88(13)
C20 O2 Ca2 N10 -47.3(6)
Ca1 O2 Ca2 N10 85.8(4)
C33 O3 Ca2 O4 154.2(3)
Ca1 O3 Ca2 O4 14.8(2)
C33 O3 Ca2 O6 -137.5(4)
Ca1 O3 Ca2 O6 83.04(13)
C33 O3 Ca2 O2 104.0(4)
Ca1 O3 Ca2 O2 -35.44(11)
C33 O3 Ca2 N8 15.7(3)
Ca1 O3 Ca2 N8 -123.77(16)
C33 O3 Ca2 N11 -105.0(4)
Ca1 O3 Ca2 N11 115.6(2)
C33 O3 Ca2 N7 29.9(4)
Ca1 O3 Ca2 N7 -109.53(15)
C33 O3 Ca2 N10 -60.2(4)
Ca1 O3 Ca2 N10 160.39(13)
C32 N8 Ca2 O4 49.3(5)
N9 N8 Ca2 O4 -136.4(3)
C32 N8 Ca2 O6 -157.6(4)
N9 N8 Ca2 O6 16.7(4)
C32 N8 Ca2 O2 95.8(4)
N9 N8 Ca2 O2 -89.9(4)
C32 N8 Ca2 O3 171.3(4)
N9 N8 Ca2 O3 -14.4(3)
C32 N8 Ca2 N11 -47.4(5)
N9 N8 Ca2 N11 126.9(3)
C32 N8 Ca2 N7 4.4(4)
N9 N8 Ca2 N7 178.7(4)
C32 N8 Ca2 N10 -88.9(4)
N9 N8 Ca2 N10 85.4(4)
C45 N11 Ca2 O4 167.1(4)
N12 N11 Ca2 O4 -5.6(3)
C45 N11 Ca2 O6 74.7(4)
N12 N11 Ca2 O6 -98.1(3)
C45 N11 Ca2 O2 -177.1(3)
N12 N11 Ca2 O2 10.1(4)
C45 N11 Ca2 O3 44.0(5)
N12 N11 Ca2 O3 -128.8(3)
C45 N11 Ca2 N8 -54.2(4)
N12 N11 Ca2 N8 133.0(3)
C45 N11 Ca2 N7 -99.7(4)
N12 N11 Ca2 N7 87.6(3)
C45 N11 Ca2 N10 -7.7(4)
N12 N11 Ca2 N10 179.5(4)
C27 N7 Ca2 O4 19.9(4)
C31 N7 Ca2 O4 -159.1(4)
C27 N7 Ca2 O6 -60.4(7)
C31 N7 Ca2 O6 120.6(5)
C27 N7 Ca2 O2 94.6(4)
C31 N7 Ca2 O2 -84.4(4)
C27 N7 Ca2 O3 161.4(4)
C31 N7 Ca2 O3 -17.6(4)
C27 N7 Ca2 N8 175.4(5)
C31 N7 Ca2 N8 -3.6(3)
C27 N7 Ca2 N11 -42.0(4)
C31 N7 Ca2 N11 139.0(4)
C27 N7 Ca2 N10 -105.7(4)
C31 N7 Ca2 N10 75.3(4)
C40 N10 Ca2 O4 173.7(4)
C44 N10 Ca2 O4 1.1(4)
C40 N10 Ca2 O6 93.9(4)
C44 N10 Ca2 O6 -78.6(3)
C40 N10 Ca2 O2 -22.0(6)
C44 N10 Ca2 O2 165.5(3)
C40 N10 Ca2 O3 25.1(4)
C44 N10 Ca2 O3 -147.4(3)
C40 N10 Ca2 N8 -35.1(4)
C44 N10 Ca2 N8 152.4(4)
C40 N10 Ca2 N11 179.3(5)
C44 N10 Ca2 N11 6.7(3)
C40 N10 Ca2 N7 -98.9(4)
C44 N10 Ca2 N7 88.6(4)
